data_7038973
loop_
_publ_author_name
'Tanase, Tomoaki'
'Koike, Kanako'
'Uegaki, Miho'
'Hatada, Satoko'
'Nakamae, Kanako'
'Kure, Bunsho'
'Ura, Yasuyuki'
'Nakajima, Takayuki'

_publ_section_title
;
 Electron-rich linear triplatinum complexes stabilized by a spinning
 tetraphosphine, tris(diphenylphosphinomethyl)phosphine.
;
_journal_issue 17
_journal_name_full 'Dalton transactions (Cambridge, England : 2003)'
_journal_page_first 7209
_journal_page_last 7214
_journal_paper_doi 10.1039/c6dt00624h
_journal_volume 45
_journal_year 2016
_chemical_formula_moiety 'C90 H94 Cl4 F12 N2 P10 Pt3 '
_chemical_formula_sum 'C90 H94 Cl4 F12 N2 P10 Pt3'
_chemical_formula_weight 2468.55
_space_group_IT_number 14
_symmetry_cell_setting monoclinic
_symmetry_Int_Tables_number 14
_symmetry_space_group_name_Hall '-P 2yn'
_symmetry_space_group_name_H-M 'P 1 21/n 1'
_audit_update_record
;
2016-01-27 deposited with the CCDC.
2016-03-29 downloaded from the CCDC.
;
_cell_angle_alpha 90.0000
_cell_angle_beta 97.800(4)
_cell_angle_gamma 90.0000
_cell_formula_units_Z 2
_cell_length_a 11.5968(9)
_cell_length_b 21.9132(13)
_cell_length_c 18.8936(15)
_cell_measurement_reflns_used 9449
_cell_measurement_temperature 153(2)
_cell_measurement_theta_max 27.5
_cell_measurement_theta_min 3.1
_cell_volume 4756.9(6)
_computing_cell_refinement CrystalClear
_computing_data_collection CrystalClear
_computing_data_reduction CrystalStructure
_computing_molecular_graphics 'Mercury 3.0'
_computing_publication_material 'CrystalStructure 3.8'
_computing_structure_refinement SHELXL
_computing_structure_solution SIR97
_diffrn_ambient_temperature 153(2)
_diffrn_detector_area_resol_mean 7.31
_diffrn_measured_fraction_theta_full 0.979
_diffrn_measured_fraction_theta_max 0.982
_diffrn_measurement_device_type 'Rigaku Saturn'
_diffrn_measurement_method \w
_diffrn_radiation_type 'Mo K\a'
_diffrn_radiation_wavelength 0.71075
_diffrn_reflns_av_R_equivalents 0.044
_diffrn_reflns_limit_h_max 14
_diffrn_reflns_limit_h_min -14
_diffrn_reflns_limit_k_max 28
_diffrn_reflns_limit_k_min -28
_diffrn_reflns_limit_l_max 23
_diffrn_reflns_limit_l_min -24
_diffrn_reflns_number 44367
_diffrn_reflns_theta_full 27.50
_diffrn_reflns_theta_max 27.48
_exptl_absorpt_coefficient_mu 4.732
_exptl_absorpt_correction_T_max 0.868
_exptl_absorpt_correction_T_min 0.676
_exptl_absorpt_correction_type multi-scan
_exptl_absorpt_process_details 'Jacobson, R. (1998) Private communication'
_exptl_crystal_colour orange
_exptl_crystal_density_diffrn 1.723
_exptl_crystal_density_method 'not measured'
_exptl_crystal_description plate
_exptl_crystal_F_000 2416.00
_exptl_crystal_size_max 0.10
_exptl_crystal_size_mid 0.07
_exptl_crystal_size_min 0.03
_refine_diff_density_max 1.80
_refine_diff_density_min -1.23
_refine_ls_extinction_method none
_refine_ls_goodness_of_fit_ref 0.994
_refine_ls_hydrogen_treatment refall
_refine_ls_number_parameters 548
_refine_ls_number_reflns 10690
_refine_ls_R_factor_gt 0.0367
_refine_ls_shift/su_max 0.001
_refine_ls_structure_factor_coef Fsqd
_refine_ls_weighting_details 'w = 1/[\s^2^(Fo^2^)+(0.0593P)^2^+0.0000P] where P=(Fo^2^+2Fc^2^)/3'
_refine_ls_weighting_scheme calc
_refine_ls_wR_factor_ref 0.1089
_reflns_number_gt 6815
_reflns_number_total 10690
_reflns_threshold_expression F^2^>2.0\s(F^2^)
_cod_data_source_file c6dt00624h2.cif
_cod_data_source_block complex4_2DM
_cod_depositor_comments 'Adding full bibliography for 7038972--7038973.cif.'
_cod_original_formula_sum 'C90 H94 Cl4 F12 N2 P10 Pt3 '
_cod_database_code 7038973

loop_
_symmetry_equiv_pos_site_id
_symmetry_equiv_pos_as_xyz
1 +X,+Y,+Z
2 1/2-X,1/2+Y,1/2-Z
3 -X,-Y,-Z
4 1/2+X,1/2-Y,1/2+Z

loop_
_atom_site_label
_atom_site_type_symbol
_atom_site_fract_x
_atom_site_fract_y
_atom_site_fract_z
_atom_site_U_iso_or_equiv
_atom_site_adp_type
_atom_site_occupancy
_atom_site_symmetry_multiplicity
_atom_site_calc_flag
_atom_site_refinement_flags
Pt(1) Pt 0.044730(15) 0.000130(7) 0.145550(9) 0.02317(6) Uani 1.00 1 d .
Pt(2) Pt 0.0000 0.0000 0.0000 0.02104(6) Uani 1.00 2 d S
Cl(1) Cl 0.5000(2) 0.09055(19) 0.4776(2) 0.1791(14) Uani 1.00 1 d .
Cl(2) Cl 0.6884(4) 0.17507(17) 0.5005(2) 0.2037(18) Uani 1.00 1 d .
P(1) P 0.08931(11) 0.10194(5) 0.12676(6) 0.0309(2) Uani 1.00 1 d .
P(2) P -0.15833(11) 0.00533(5) 0.14361(6) 0.0290(2) Uani 1.00 1 d .
P(3) P -0.14626(10) 0.09037(5) -0.14279(6) 0.0289(2) Uani 1.00 1 d .
P(4) P -0.11401(10) 0.07935(5) 0.01792(6) 0.0287(2) Uani 1.00 1 d .
P(5) P -0.22494(12) -0.21658(6) 0.43515(8) 0.0439(3) Uani 1.00 1 d .
F(1) F -0.2328(3) -0.1608(2) 0.4862(2) 0.1047(15) Uani 1.00 1 d .
F(2) F -0.2521(6) -0.1735(2) 0.3730(3) 0.165(2) Uani 1.00 1 d .
F(3) F -0.0938(3) -0.2083(2) 0.4380(3) 0.158(2) Uani 1.00 1 d .
F(4) F -0.2196(3) -0.27287(19) 0.3842(2) 0.0997(14) Uani 1.00 1 d .
F(5) F -0.2130(9) -0.2586(3) 0.4969(3) 0.247(4) Uani 1.00 1 d .
F(6) F -0.3605(3) -0.2239(2) 0.4241(4) 0.178(3) Uani 1.00 1 d .
N(1) N 0.0962(3) 0.00055(14) 0.3065(2) 0.0276(8) Uani 1.00 1 d .
C(1) C 0.0792(4) 0.0017(2) 0.2505(3) 0.0340(11) Uani 1.00 1 d .
C(2) C 0.1292(5) -0.0064(3) 0.3906(3) 0.0600(19) Uani 1.00 1 d .
C(3) C 0.0676(5) 0.0427(3) 0.4254(2) 0.0683(19) Uani 1.00 1 d .
C(4) C 0.2594(6) 0.0014(4) 0.4056(4) 0.153(6) Uani 1.00 1 d .
C(5) C 0.0890(7) -0.0694(3) 0.4082(3) 0.085(2) Uani 1.00 1 d .
C(6) C -0.0146(3) 0.1391(2) 0.0555(2) 0.0342(10) Uani 1.00 1 d .
C(7) C -0.2162(4) 0.0685(2) 0.0831(2) 0.0384(11) Uani 1.00 1 d .
C(8) C -0.2070(3) 0.1089(2) -0.0598(2) 0.0314(10) Uani 1.00 1 d .
C(9) C 0.0821(4) 0.1478(2) 0.2067(2) 0.0374(11) Uani 1.00 1 d .
C(10) C 0.1732(4) 0.1464(2) 0.2613(2) 0.0431(12) Uani 1.00 1 d .
C(11) C 0.1679(5) 0.1759(2) 0.3262(2) 0.0526(14) Uani 1.00 1 d .
C(12) C 0.0682(5) 0.2076(2) 0.3361(2) 0.0564(15) Uani 1.00 1 d .
C(13) C -0.0246(5) 0.2097(2) 0.2827(3) 0.0590(16) Uani 1.00 1 d .
C(14) C -0.0192(5) 0.1803(2) 0.2179(2) 0.0483(13) Uani 1.00 1 d .
C(15) C 0.2352(4) 0.1216(2) 0.1070(2) 0.0367(10) Uani 1.00 1 d .
C(16) C 0.3063(4) 0.0760(2) 0.0863(2) 0.0413(11) Uani 1.00 1 d .
C(17) C 0.4194(4) 0.0881(2) 0.0756(3) 0.0523(14) Uani 1.00 1 d .
C(18) C 0.4633(5) 0.1466(3) 0.0867(3) 0.0632(18) Uani 1.00 1 d .
C(19) C 0.3946(5) 0.1926(2) 0.1070(2) 0.0547(15) Uani 1.00 1 d .
C(20) C 0.2784(4) 0.1805(2) 0.1166(2) 0.0493(13) Uani 1.00 1 d .
C(21) C -0.2086(4) 0.0219(2) 0.2296(2) 0.0355(10) Uani 1.00 1 d .
C(22) C -0.2439(5) 0.0786(2) 0.2512(2) 0.0573(15) Uani 1.00 1 d .
C(23) C -0.2747(6) 0.0853(3) 0.3193(3) 0.076(2) Uani 1.00 1 d .
C(24) C -0.2698(5) 0.0371(3) 0.3660(2) 0.0596(16) Uani 1.00 1 d .
C(25) C -0.2358(4) -0.0183(2) 0.3452(2) 0.0488(13) Uani 1.00 1 d .
C(26) C -0.2065(4) -0.0267(2) 0.2781(2) 0.0415(11) Uani 1.00 1 d .
C(27) C -0.2517(3) -0.0588(2) 0.1155(2) 0.0374(11) Uani 1.00 1 d .
C(28) C -0.3692(4) -0.0611(3) 0.1263(2) 0.0534(15) Uani 1.00 1 d .
C(29) C -0.4347(5) -0.1126(3) 0.1115(3) 0.0666(19) Uani 1.00 1 d .
C(30) C -0.3840(5) -0.1637(3) 0.0859(3) 0.0672(19) Uani 1.00 1 d .
C(31) C -0.2702(5) -0.1627(2) 0.0747(2) 0.0526(14) Uani 1.00 1 d .
C(32) C -0.2030(4) -0.1108(2) 0.0896(2) 0.0407(11) Uani 1.00 1 d .
C(33) C -0.0704(4) 0.1594(2) -0.1641(2) 0.0365(11) Uani 1.00 1 d .
C(34) C -0.0087(4) 0.1557(2) -0.2231(2) 0.0493(13) Uani 1.00 1 d .
C(35) C 0.0461(5) 0.2063(3) -0.2462(3) 0.0641(17) Uani 1.00 1 d .
C(36) C 0.0458(6) 0.2600(3) -0.2100(3) 0.079(2) Uani 1.00 1 d .
C(37) C -0.0110(6) 0.2646(3) -0.1511(3) 0.084(2) Uani 1.00 1 d .
C(38) C -0.0712(5) 0.2139(2) -0.1279(3) 0.0567(15) Uani 1.00 1 d .
C(39) C -0.2798(3) 0.0952(2) -0.2073(2) 0.0316(10) Uani 1.00 1 d .
C(40) C -0.3451(4) 0.0419(2) -0.2236(2) 0.0387(11) Uani 1.00 1 d .
C(41) C -0.4521(4) 0.0448(2) -0.2675(2) 0.0486(13) Uani 1.00 1 d .
C(42) C -0.4914(4) 0.0995(2) -0.2980(2) 0.0481(13) Uani 1.00 1 d .
C(43) C -0.4286(4) 0.1510(2) -0.2817(2) 0.0515(14) Uani 1.00 1 d .
C(44) C -0.3216(4) 0.1499(2) -0.2372(2) 0.0431(12) Uani 1.00 1 d .
C(45) C 0.5471(10) 0.1483(5) 0.5204(5) 0.133(3) Uani 1.00 1 d .
H(1) H -0.0579 0.1722 0.0760 0.041 Uiso 1.00 1 c R
H(2) H 0.0277 0.1567 0.0182 0.041 Uiso 1.00 1 c R
H(3) H -0.2944 0.0580 0.0584 0.046 Uiso 1.00 1 c R
H(4) H -0.2224 0.1065 0.1108 0.046 Uiso 1.00 1 c R
H(5) H -0.2140 0.1538 -0.0555 0.038 Uiso 1.00 1 c R
H(6) H -0.2857 0.0910 -0.0619 0.038 Uiso 1.00 1 c R
H(7) H 0.1172 0.0790 0.4319 0.082 Uiso 1.00 1 c R
H(8) H 0.0506 0.0284 0.4720 0.082 Uiso 1.00 1 c R
H(9) H -0.0053 0.0529 0.3951 0.082 Uiso 1.00 1 c R
H(10) H 0.2972 -0.0384 0.4038 0.184 Uiso 1.00 1 c R
H(11) H 0.2801 0.0193 0.4531 0.184 Uiso 1.00 1 c R
H(12) H 0.2854 0.0285 0.3696 0.184 Uiso 1.00 1 c R
H(13) H 0.0085 -0.0674 0.4185 0.102 Uiso 1.00 1 c R
H(14) H 0.1392 -0.0852 0.4501 0.102 Uiso 1.00 1 c R
H(15) H 0.0931 -0.0966 0.3674 0.102 Uiso 1.00 1 c R
H(16) H 0.2418 0.1248 0.2546 0.052 Uiso 1.00 1 c R
H(17) H 0.2320 0.1742 0.3631 0.063 Uiso 1.00 1 c R
H(18) H 0.0639 0.2280 0.3801 0.068 Uiso 1.00 1 c R
H(19) H -0.0930 0.2314 0.2899 0.071 Uiso 1.00 1 c R
H(20) H -0.0837 0.1820 0.1812 0.058 Uiso 1.00 1 c R
H(21) H 0.2767 0.0357 0.0794 0.050 Uiso 1.00 1 c R
H(22) H 0.4668 0.0566 0.0607 0.063 Uiso 1.00 1 c R
H(23) H 0.5415 0.1549 0.0803 0.076 Uiso 1.00 1 c R
H(24) H 0.4253 0.2327 0.1145 0.066 Uiso 1.00 1 c R
H(25) H 0.2300 0.2124 0.1295 0.059 Uiso 1.00 1 c R
H(26) H -0.2470 0.1126 0.2198 0.069 Uiso 1.00 1 c R
H(27) H -0.2998 0.1241 0.3338 0.091 Uiso 1.00 1 c R
H(28) H -0.2902 0.0426 0.4126 0.072 Uiso 1.00 1 c R
H(29) H -0.2321 -0.0517 0.3775 0.059 Uiso 1.00 1 c R
H(30) H -0.1843 -0.0662 0.2641 0.050 Uiso 1.00 1 c R
H(31) H -0.4039 -0.0260 0.1442 0.064 Uiso 1.00 1 c R
H(32) H -0.5142 -0.1132 0.1187 0.080 Uiso 1.00 1 c R
H(33) H -0.4287 -0.1998 0.0761 0.081 Uiso 1.00 1 c R
H(34) H -0.2367 -0.1980 0.0565 0.063 Uiso 1.00 1 c R
H(35) H -0.1236 -0.1107 0.0821 0.049 Uiso 1.00 1 c R
H(36) H -0.0047 0.1179 -0.2474 0.059 Uiso 1.00 1 c R
H(37) H 0.0843 0.2037 -0.2875 0.077 Uiso 1.00 1 c R
H(38) H 0.0852 0.2944 -0.2257 0.095 Uiso 1.00 1 c R
H(39) H -0.0098 0.3021 -0.1258 0.101 Uiso 1.00 1 c R
H(40) H -0.1119 0.2173 -0.0877 0.068 Uiso 1.00 1 c R
H(41) H -0.3165 0.0038 -0.2048 0.046 Uiso 1.00 1 c R
H(42) H -0.4979 0.0090 -0.2764 0.058 Uiso 1.00 1 c R
H(43) H -0.5618 0.1010 -0.3301 0.058 Uiso 1.00 1 c R
H(44) H -0.4580 0.1889 -0.3010 0.062 Uiso 1.00 1 c R
H(45) H -0.2780 0.1864 -0.2276 0.052 Uiso 1.00 1 c R
H(46) H 0.5535 0.1391 0.5721 0.160 Uiso 1.00 1 c R
H(47) H 0.4898 0.1817 0.5102 0.160 Uiso 1.00 1 c R

loop_
_atom_site_aniso_label
_atom_site_aniso_U_11
_atom_site_aniso_U_22
_atom_site_aniso_U_33
_atom_site_aniso_U_12
_atom_site_aniso_U_13
_atom_site_aniso_U_23
Pt(1) 0.02154(11) 0.03130(11) 0.01652(10) 0.00092(6) 0.00206(7) 0.00010(6)
Pt(2) 0.01885(13) 0.02870(13) 0.01551(12) 0.00055(9) 0.00208(9) 0.00016(8)
Cl(1) 0.129(2) 0.134(2) 0.273(4) 0.0028(19) 0.022(2) 0.037(3)
Cl(2) 0.286(5) 0.148(2) 0.156(3) 0.033(3) -0.046(3) 0.051(2)
P(1) 0.0325(6) 0.0358(6) 0.0243(5) -0.0028(5) 0.0032(5) -0.0029(4)
P(2) 0.0226(6) 0.0456(7) 0.0195(5) 0.0034(4) 0.0051(4) 0.0031(4)
P(3) 0.0290(6) 0.0366(6) 0.0212(5) 0.0020(4) 0.0039(4) 0.0021(4)
P(4) 0.0260(6) 0.0387(6) 0.0214(5) 0.0026(4) 0.0031(4) 0.0005(4)
P(5) 0.0430(8) 0.0437(7) 0.0457(7) -0.0034(6) 0.0093(6) -0.0025(6)
F(1) 0.093(3) 0.106(3) 0.120(3) -0.010(2) 0.034(2) -0.072(2)
F(2) 0.263(7) 0.106(4) 0.112(4) 0.062(4) -0.022(4) 0.033(3)
F(3) 0.044(2) 0.136(4) 0.294(7) -0.007(2) 0.025(3) -0.110(4)
F(4) 0.081(2) 0.082(2) 0.126(3) 0.026(2) -0.020(2) -0.058(2)
F(5) 0.512(15) 0.130(5) 0.100(4) -0.070(7) 0.047(6) 0.066(3)
F(6) 0.067(3) 0.140(4) 0.335(9) -0.025(3) 0.053(4) -0.128(5)
N(1) 0.0128(18) 0.0245(19) 0.048(2) 0.0052(13) 0.0121(17) 0.0017(16)
C(1) 0.024(2) 0.044(2) 0.034(3) 0.0004(19) 0.005(2) -0.002(2)
C(2) 0.038(3) 0.120(6) 0.021(2) 0.002(3) 0.000(2) 0.006(2)
C(3) 0.082(4) 0.099(5) 0.026(2) -0.026(4) 0.015(2) -0.013(3)
C(4) 0.043(4) 0.38(2) 0.033(3) 0.014(5) -0.011(3) 0.036(5)
C(5) 0.123(6) 0.099(5) 0.034(3) 0.032(4) 0.017(3) 0.017(3)
C(6) 0.038(2) 0.036(2) 0.027(2) 0.003(2) -0.002(2) -0.0013(19)
C(7) 0.032(2) 0.053(3) 0.031(2) 0.007(2) 0.009(2) 0.005(2)
C(8) 0.031(2) 0.042(2) 0.022(2) 0.005(2) 0.0070(18) -0.0008(18)
C(9) 0.045(2) 0.037(2) 0.030(2) -0.008(2) 0.006(2) -0.001(2)
C(10) 0.042(2) 0.055(3) 0.031(2) -0.003(2) 0.003(2) -0.012(2)
C(11) 0.064(3) 0.057(3) 0.035(2) -0.009(2) -0.001(2) -0.011(2)
C(12) 0.087(4) 0.054(3) 0.030(2) -0.006(3) 0.014(3) -0.010(2)
C(13) 0.072(4) 0.057(3) 0.050(3) 0.018(3) 0.016(3) -0.012(2)
C(14) 0.053(3) 0.056(3) 0.035(2) 0.006(2) 0.002(2) -0.005(2)
C(15) 0.039(2) 0.045(2) 0.026(2) -0.005(2) 0.001(2) 0.003(2)
C(16) 0.034(2) 0.051(3) 0.039(2) 0.001(2) 0.004(2) 0.015(2)
C(17) 0.032(2) 0.073(4) 0.052(3) -0.000(2) 0.008(2) 0.018(2)
C(18) 0.035(3) 0.096(5) 0.057(3) -0.020(3) 0.002(2) 0.021(3)
C(19) 0.057(3) 0.068(4) 0.038(3) -0.029(3) 0.003(2) -0.004(2)
C(20) 0.058(3) 0.054(3) 0.035(2) -0.019(2) 0.004(2) -0.002(2)
C(21) 0.030(2) 0.054(2) 0.023(2) 0.004(2) 0.0057(19) 0.002(2)
C(22) 0.077(4) 0.065(3) 0.033(2) 0.028(3) 0.019(2) 0.006(2)
C(23) 0.115(5) 0.078(4) 0.039(3) 0.042(4) 0.025(3) 0.000(3)
C(24) 0.064(3) 0.089(4) 0.028(2) 0.019(3) 0.013(2) 0.009(2)
C(25) 0.039(3) 0.073(3) 0.034(2) 0.001(2) 0.003(2) 0.010(2)
C(26) 0.034(2) 0.059(3) 0.031(2) -0.001(2) 0.005(2) -0.001(2)
C(27) 0.025(2) 0.063(3) 0.024(2) -0.005(2) 0.0041(19) 0.005(2)
C(28) 0.028(2) 0.096(4) 0.038(2) -0.008(2) 0.008(2) 0.002(2)
C(29) 0.039(3) 0.117(6) 0.045(3) -0.023(3) 0.008(2) 0.009(3)
C(30) 0.059(4) 0.096(5) 0.044(3) -0.040(3) -0.001(3) 0.008(3)
C(31) 0.062(3) 0.058(3) 0.037(2) -0.023(2) 0.002(2) -0.002(2)
C(32) 0.037(2) 0.052(3) 0.032(2) -0.010(2) 0.001(2) 0.001(2)
C(33) 0.034(2) 0.041(2) 0.033(2) 0.000(2) -0.001(2) 0.004(2)
C(34) 0.044(3) 0.062(3) 0.044(3) -0.002(2) 0.013(2) 0.010(2)
C(35) 0.064(4) 0.074(4) 0.058(3) -0.017(3) 0.017(3) 0.015(3)
C(36) 0.101(5) 0.073(4) 0.062(4) -0.048(4) 0.006(4) 0.018(3)
C(37) 0.129(6) 0.049(3) 0.070(4) -0.042(4) -0.000(4) -0.000(3)
C(38) 0.071(4) 0.050(3) 0.049(3) -0.017(2) 0.008(3) -0.006(2)
C(39) 0.031(2) 0.045(2) 0.020(2) 0.006(2) 0.0060(18) 0.0005(18)
C(40) 0.029(2) 0.050(3) 0.036(2) -0.003(2) -0.001(2) 0.004(2)
C(41) 0.037(2) 0.070(3) 0.039(2) -0.010(2) 0.003(2) -0.001(2)
C(42) 0.036(2) 0.070(3) 0.037(2) 0.014(2) -0.001(2) 0.005(2)
C(43) 0.045(3) 0.057(3) 0.049(3) 0.017(2) -0.005(2) 0.006(2)
C(44) 0.045(3) 0.045(2) 0.037(2) 0.010(2) 0.000(2) 0.001(2)
C(45) 0.167(9) 0.139(9) 0.107(7) -0.041(8) 0.066(6) -0.002(6)

loop_
_atom_type_symbol
_atom_type_description
_atom_type_scat_dispersion_real
_atom_type_scat_dispersion_imag
_atom_type_scat_source
C C 0.003 0.002
;
International Tables for Crystallography
(1992, Vol. C, Tables 4.2.6.8 and 6.1.1.4)
;
H H 0.000 0.000
;
International Tables for Crystallography
(1992, Vol. C, Table 6.1.1.4)
;
F F 0.017 0.010
;
International Tables for Crystallography
(1992, Vol. C, Tables 4.2.6.8 and 6.1.1.4)
;
N N 0.006 0.003
;
International Tables for Crystallography
(1992, Vol. C, Tables 4.2.6.8 and 6.1.1.4)
;
P P 0.102 0.094
;
International Tables for Crystallography
(1992, Vol. C, Tables 4.2.6.8 and 6.1.1.4)
;
Pt Pt -1.703 8.390
;
International Tables for Crystallography
(1992, Vol. C, Tables 4.2.6.8 and 6.1.1.4)
;
Cl Cl 0.148 0.159
;
International Tables for Crystallography
(1992, Vol. C, Tables 4.2.6.8 and 6.1.1.4)
;

loop_
_geom_angle_atom_site_label_1
_geom_angle_atom_site_label_2
_geom_angle_atom_site_label_3
_geom_angle
_geom_angle_publ_flag
_geom_angle_site_symmetry_1
_geom_angle_site_symmetry_3
Pt(2) Pt(1) P(1) 82.13(2) yes . .
Pt(2) Pt(1) P(2) 86.07(2) yes . .
Pt(2) Pt(1) P(3) 90.24(2) yes . 3_555
Pt(2) Pt(1) C(1) 178.79(14) yes . .
P(1) Pt(1) P(2) 101.17(4) yes . .
P(1) Pt(1) P(3) 134.00(4) yes . 3_555
P(1) Pt(1) C(1) 96.76(13) yes . .
P(2) Pt(1) P(3) 123.59(3) yes . 3_555
P(2) Pt(1) C(1) 94.64(16) yes . .
P(3) Pt(1) C(1) 90.20(13) yes 3_555 .
Pt(1) Pt(2) Pt(1) 180.0000 yes . 3_555
Pt(1) Pt(2) P(4) 83.23(2) yes . .
Pt(1) Pt(2) P(4) 96.77(2) yes . 3_555
Pt(1) Pt(2) P(4) 96.77(2) yes 3_555 .
Pt(1) Pt(2) P(4) 83.23(2) yes 3_555 3_555
P(4) Pt(2) P(4) 0(440) yes . 3_555
Pt(1) P(1) C(6) 113.13(14) yes . .
Pt(1) P(1) C(9) 111.42(16) yes . .
Pt(1) P(1) C(15) 119.09(16) yes . .
C(6) P(1) C(9) 105.0(2) yes . .
C(6) P(1) C(15) 105.9(2) yes . .
C(9) P(1) C(15) 100.7(2) yes . .
Pt(1) P(2) C(7) 108.78(16) yes . .
Pt(1) P(2) C(21) 115.69(15) yes . .
Pt(1) P(2) C(27) 121.64(16) yes . .
C(7) P(2) C(21) 105.3(2) yes . .
C(7) P(2) C(27) 104.3(2) yes . .
C(21) P(2) C(27) 99.5(2) yes . .
Pt(1) P(3) C(8) 117.50(15) yes 3_555 .
Pt(1) P(3) C(33) 116.41(16) yes 3_555 .
Pt(1) P(3) C(39) 114.88(15) yes 3_555 .
C(8) P(3) C(33) 104.8(2) yes . .
C(8) P(3) C(39) 99.5(2) yes . .
C(33) P(3) C(39) 101.2(2) yes . .
Pt(2) P(4) C(6) 105.15(15) yes . .
Pt(2) P(4) C(7) 116.70(17) yes . .
Pt(2) P(4) C(8) 116.90(15) yes . .
C(6) P(4) C(7) 105.2(2) yes . .
C(6) P(4) C(8) 109.4(2) yes . .
C(7) P(4) C(8) 102.8(2) yes . .
F(1) P(5) F(2) 88.2(2) yes . .
F(1) P(5) F(3) 91.5(2) yes . .
F(1) P(5) F(4) 178.8(2) yes . .
F(1) P(5) F(5) 90.4(3) yes . .
F(1) P(5) F(6) 91.2(3) yes . .
F(2) P(5) F(3) 93.1(3) yes . .
F(2) P(5) F(4) 92.0(2) yes . .
F(2) P(5) F(5) 173.3(5) yes . .
F(2) P(5) F(6) 81.9(4) yes . .
F(3) P(5) F(4) 89.6(2) yes . .
F(3) P(5) F(5) 93.5(5) yes . .
F(3) P(5) F(6) 174.3(4) yes . .
F(4) P(5) F(5) 89.2(3) yes . .
F(4) P(5) F(6) 87.7(3) yes . .
F(5) P(5) F(6) 91.5(5) yes . .
C(1) N(1) C(2) 174.8(4) yes . .
Pt(1) C(1) N(1) 177.4(4) yes . .
N(1) C(2) C(3) 107.9(4) yes . .
N(1) C(2) C(4) 106.0(5) yes . .
N(1) C(2) C(5) 105.6(4) yes . .
C(3) C(2) C(4) 111.2(6) yes . .
C(3) C(2) C(5) 112.4(5) yes . .
C(4) C(2) C(5) 113.2(6) yes . .
P(1) C(6) P(4) 106.2(2) yes . .
P(2) C(7) P(4) 107.2(2) yes . .
P(3) C(8) P(4) 110.7(2) yes . .
P(1) C(9) C(10) 119.5(3) yes . .
P(1) C(9) C(14) 122.2(3) yes . .
C(10) C(9) C(14) 118.0(4) yes . .
C(9) C(10) C(11) 121.9(4) yes . .
C(10) C(11) C(12) 119.3(4) yes . .
C(11) C(12) C(13) 120.2(5) yes . .
C(12) C(13) C(14) 120.4(5) yes . .
C(9) C(14) C(13) 120.1(4) yes . .
P(1) C(15) C(16) 119.3(3) yes . .
P(1) C(15) C(20) 121.3(4) yes . .
C(16) C(15) C(20) 119.3(4) yes . .
C(15) C(16) C(17) 121.1(5) yes . .
C(16) C(17) C(18) 119.6(5) yes . .
C(17) C(18) C(19) 120.5(5) yes . .
C(18) C(19) C(20) 119.9(5) yes . .
C(15) C(20) C(19) 119.6(5) yes . .
P(2) C(21) C(22) 125.5(4) yes . .
P(2) C(21) C(26) 116.6(3) yes . .
C(22) C(21) C(26) 117.8(4) yes . .
C(21) C(22) C(23) 119.5(5) yes . .
C(22) C(23) C(24) 121.3(6) yes . .
C(23) C(24) C(25) 119.6(5) yes . .
C(24) C(25) C(26) 120.7(5) yes . .
C(21) C(26) C(25) 121.2(5) yes . .
P(2) C(27) C(28) 122.5(4) yes . .
P(2) C(27) C(32) 119.0(3) yes . .
C(28) C(27) C(32) 118.1(4) yes . .
C(27) C(28) C(29) 121.5(5) yes . .
C(28) C(29) C(30) 119.3(5) yes . .
C(29) C(30) C(31) 120.5(6) yes . .
C(30) C(31) C(32) 120.6(5) yes . .
C(27) C(32) C(31) 120.0(4) yes . .
P(3) C(33) C(34) 116.1(3) yes . .
P(3) C(33) C(38) 125.0(4) yes . .
C(34) C(33) C(38) 118.9(4) yes . .
C(33) C(34) C(35) 120.7(5) yes . .
C(34) C(35) C(36) 120.3(6) yes . .
C(35) C(36) C(37) 120.4(6) yes . .
C(36) C(37) C(38) 120.3(6) yes . .
C(33) C(38) C(37) 119.4(5) yes . .
P(3) C(39) C(40) 118.6(3) yes . .
P(3) C(39) C(44) 122.5(3) yes . .
C(40) C(39) C(44) 118.8(3) yes . .
C(39) C(40) C(41) 120.2(4) yes . .
C(40) C(41) C(42) 120.2(5) yes . .
C(41) C(42) C(43) 119.5(4) yes . .
C(42) C(43) C(44) 121.7(5) yes . .
C(39) C(44) C(43) 119.5(4) yes . .
Cl(1) C(45) Cl(2) 114.4(7) yes . .
C(2) C(3) H(7) 109.5 no . .
C(2) C(3) H(8) 109.5 no . .
C(2) C(3) H(9) 109.5 no . .
H(7) C(3) H(8) 109.5 no . .
H(7) C(3) H(9) 109.5 no . .
H(8) C(3) H(9) 109.5 no . .
C(2) C(4) H(10) 109.5 no . .
C(2) C(4) H(11) 109.5 no . .
C(2) C(4) H(12) 109.5 no . .
H(10) C(4) H(11) 109.5 no . .
H(10) C(4) H(12) 109.5 no . .
H(11) C(4) H(12) 109.5 no . .
C(2) C(5) H(13) 109.5 no . .
C(2) C(5) H(14) 109.5 no . .
C(2) C(5) H(15) 109.5 no . .
H(13) C(5) H(14) 109.5 no . .
H(13) C(5) H(15) 109.5 no . .
H(14) C(5) H(15) 109.5 no . .
P(1) C(6) H(1) 110.5 no . .
P(1) C(6) H(2) 110.5 no . .
P(4) C(6) H(1) 110.5 no . .
P(4) C(6) H(2) 110.5 no . .
H(1) C(6) H(2) 108.7 no . .
P(2) C(7) H(3) 110.3 no . .
P(2) C(7) H(4) 110.3 no . .
P(4) C(7) H(3) 110.3 no . .
P(4) C(7) H(4) 110.3 no . .
H(3) C(7) H(4) 108.5 no . .
P(3) C(8) H(5) 109.5 no . .
P(3) C(8) H(6) 109.5 no . .
P(4) C(8) H(5) 109.5 no . .
P(4) C(8) H(6) 109.5 no . .
H(5) C(8) H(6) 108.1 no . .
C(9) C(10) H(16) 119.0 no . .
C(11) C(10) H(16) 119.0 no . .
C(10) C(11) H(17) 120.3 no . .
C(12) C(11) H(17) 120.3 no . .
C(11) C(12) H(18) 119.9 no . .
C(13) C(12) H(18) 119.9 no . .
C(12) C(13) H(19) 119.8 no . .
C(14) C(13) H(19) 119.8 no . .
C(9) C(14) H(20) 119.9 no . .
C(13) C(14) H(20) 119.9 no . .
C(15) C(16) H(21) 119.5 no . .
C(17) C(16) H(21) 119.5 no . .
C(16) C(17) H(22) 120.2 no . .
C(18) C(17) H(22) 120.2 no . .
C(17) C(18) H(23) 119.7 no . .
C(19) C(18) H(23) 119.7 no . .
C(18) C(19) H(24) 120.1 no . .
C(20) C(19) H(24) 120.1 no . .
C(15) C(20) H(25) 120.2 no . .
C(19) C(20) H(25) 120.2 no . .
C(21) C(22) H(26) 120.3 no . .
C(23) C(22) H(26) 120.3 no . .
C(22) C(23) H(27) 119.3 no . .
C(24) C(23) H(27) 119.3 no . .
C(23) C(24) H(28) 120.2 no . .
C(25) C(24) H(28) 120.2 no . .
C(24) C(25) H(29) 119.7 no . .
C(26) C(25) H(29) 119.7 no . .
C(21) C(26) H(30) 119.4 no . .
C(25) C(26) H(30) 119.4 no . .
C(27) C(28) H(31) 119.3 no . .
C(29) C(28) H(31) 119.3 no . .
C(28) C(29) H(32) 120.4 no . .
C(30) C(29) H(32) 120.4 no . .
C(29) C(30) H(33) 119.7 no . .
C(31) C(30) H(33) 119.7 no . .
C(30) C(31) H(34) 119.7 no . .
C(32) C(31) H(34) 119.7 no . .
C(27) C(32) H(35) 120.0 no . .
C(31) C(32) H(35) 120.0 no . .
C(33) C(34) H(36) 119.7 no . .
C(35) C(34) H(36) 119.7 no . .
C(34) C(35) H(37) 119.9 no . .
C(36) C(35) H(37) 119.9 no . .
C(35) C(36) H(38) 119.8 no . .
C(37) C(36) H(38) 119.8 no . .
C(36) C(37) H(39) 119.8 no . .
C(38) C(37) H(39) 119.8 no . .
C(33) C(38) H(40) 120.3 no . .
C(37) C(38) H(40) 120.3 no . .
C(39) C(40) H(41) 119.9 no . .
C(41) C(40) H(41) 119.9 no . .
C(40) C(41) H(42) 119.9 no . .
C(42) C(41) H(42) 119.9 no . .
C(41) C(42) H(43) 120.3 no . .
C(43) C(42) H(43) 120.3 no . .
C(42) C(43) H(44) 119.2 no . .
C(44) C(43) H(44) 119.2 no . .
C(39) C(44) H(45) 120.2 no . .
C(43) C(44) H(45) 120.2 no . .
Cl(1) C(45) H(46) 108.7 no . .
Cl(1) C(45) H(47) 108.7 no . .
Cl(2) C(45) H(46) 108.7 no . .
Cl(2) C(45) H(47) 108.7 no . .
H(46) C(45) H(47) 107.6 no . .

loop_
_geom_bond_atom_site_label_1
_geom_bond_atom_site_label_2
_geom_bond_distance
_geom_bond_publ_flag
_geom_bond_site_symmetry_2
Pt(1) Pt(2) 2.72840(16) yes .
Pt(1) P(1) 2.3282(11) yes .
Pt(1) P(2) 2.3529(12) yes .
Pt(1) P(3) 2.3105(11) yes 3_555
Pt(1) C(1) 1.970(5) yes .
Pt(2) P(4) 2.2378(11) yes .
Pt(2) P(4) 2.2378(11) yes 3_555
Cl(1) C(45) 1.560(12) yes .
Cl(2) C(45) 1.827(13) yes .
P(1) C(6) 1.867(4) yes .
P(1) C(9) 1.827(4) yes .
P(1) C(15) 1.832(5) yes .
P(2) C(7) 1.862(5) yes .
P(2) C(21) 1.835(4) yes .
P(2) C(27) 1.809(5) yes .
P(3) C(8) 1.849(4) yes .
P(3) C(33) 1.823(5) yes .
P(3) C(39) 1.839(4) yes .
P(4) C(6) 1.824(4) yes .
P(4) C(7) 1.837(5) yes .
P(4) C(8) 1.819(4) yes .
P(5) F(1) 1.566(4) yes .
P(5) F(2) 1.507(5) yes .
P(5) F(3) 1.526(4) yes .
P(5) F(4) 1.570(4) yes .
P(5) F(5) 1.478(6) yes .
P(5) F(6) 1.566(4) yes .
N(1) C(1) 1.050(7) yes .
N(1) C(2) 1.589(7) yes .
C(2) C(3) 1.493(9) yes .
C(2) C(4) 1.508(10) yes .
C(2) C(5) 1.510(10) yes .
C(9) C(10) 1.372(6) yes .
C(9) C(14) 1.414(7) yes .
C(10) C(11) 1.394(7) yes .
C(11) C(12) 1.384(8) yes .
C(12) C(13) 1.373(8) yes .
C(13) C(14) 1.392(8) yes .
C(15) C(16) 1.385(7) yes .
C(15) C(20) 1.388(7) yes .
C(16) C(17) 1.380(7) yes .
C(17) C(18) 1.384(9) yes .
C(18) C(19) 1.372(9) yes .
C(19) C(20) 1.409(8) yes .
C(21) C(22) 1.387(8) yes .
C(21) C(26) 1.404(7) yes .
C(22) C(23) 1.388(8) yes .
C(23) C(24) 1.374(9) yes .
C(24) C(25) 1.350(9) yes .
C(25) C(26) 1.369(7) yes .
C(27) C(28) 1.406(6) yes .
C(27) C(32) 1.389(7) yes .
C(28) C(29) 1.368(9) yes .
C(29) C(30) 1.382(10) yes .
C(30) C(31) 1.365(8) yes .
C(31) C(32) 1.387(7) yes .
C(33) C(34) 1.407(7) yes .
C(33) C(38) 1.376(7) yes .
C(34) C(35) 1.378(8) yes .
C(35) C(36) 1.361(9) yes .
C(36) C(37) 1.373(10) yes .
C(37) C(38) 1.414(9) yes .
C(39) C(40) 1.404(6) yes .
C(39) C(44) 1.383(6) yes .
C(40) C(41) 1.396(6) yes .
C(41) C(42) 1.381(8) yes .
C(42) C(43) 1.356(8) yes .
C(43) C(44) 1.403(6) yes .
C(3) H(7) 0.980 no .
C(3) H(8) 0.980 no .
C(3) H(9) 0.980 no .
C(4) H(10) 0.980 no .
C(4) H(11) 0.980 no .
C(4) H(12) 0.980 no .
C(5) H(13) 0.980 no .
C(5) H(14) 0.980 no .
C(5) H(15) 0.980 no .
C(6) H(1) 0.990 no .
C(6) H(2) 0.990 no .
C(7) H(3) 0.990 no .
C(7) H(4) 0.990 no .
C(8) H(5) 0.990 no .
C(8) H(6) 0.990 no .
C(10) H(16) 0.950 no .
C(11) H(17) 0.950 no .
C(12) H(18) 0.950 no .
C(13) H(19) 0.950 no .
C(14) H(20) 0.950 no .
C(16) H(21) 0.950 no .
C(17) H(22) 0.950 no .
C(18) H(23) 0.950 no .
C(19) H(24) 0.950 no .
C(20) H(25) 0.950 no .
C(22) H(26) 0.950 no .
C(23) H(27) 0.950 no .
C(24) H(28) 0.950 no .
C(25) H(29) 0.950 no .
C(26) H(30) 0.950 no .
C(28) H(31) 0.950 no .
C(29) H(32) 0.950 no .
C(30) H(33) 0.950 no .
C(31) H(34) 0.950 no .
C(32) H(35) 0.950 no .
C(34) H(36) 0.950 no .
C(35) H(37) 0.950 no .
C(36) H(38) 0.950 no .
C(37) H(39) 0.950 no .
C(38) H(40) 0.950 no .
C(40) H(41) 0.950 no .
C(41) H(42) 0.950 no .
C(42) H(43) 0.950 no .
C(43) H(44) 0.950 no .
C(44) H(45) 0.950 no .
C(45) H(46) 0.990 no .
C(45) H(47) 0.990 no .
